data_4505163
loop_
_publ_author_name
'Anthony, S. Philip'
'Basavaiah, K.'
'Radhakrishnan, T. P.'

_publ_section_title
;
 Chiral Vicinal Bis(amide) Molecules:&#x2009; Polar/Helical Assemblies in
 Crystals and Second Harmonic Generation
;
_journal_issue 5
_journal_name_full 'Crystal Growth &amp; Design'
_journal_page_first 1663
_journal_paper_doi 10.1021/cg0501231
_journal_volume 5
_journal_year 2005
_chemical_absolute_configuration syn
_chemical_formula_sum 'C20 H22 N2 O2'
_chemical_formula_weight 322.40
_chemical_name_common N,N'-bis(benzoyl)-(1R,2R)-diaminocyclohexane
_chemical_name_systematic
; 
 ? 
;
_space_group_IT_number 4
_symmetry_cell_setting monoclinic
_symmetry_space_group_name_Hall 'P 2yb'
_symmetry_space_group_name_H-M 'P 1 21 1'
_atom_sites_solution_hydrogens geom
_atom_sites_solution_primary direct
_atom_sites_solution_secondary difmap
_audit_creation_method SHELXL-97
_cell_angle_alpha 90.00
_cell_angle_beta 115.0250(10)
_cell_angle_gamma 90.00
_cell_formula_units_Z 2
_cell_length_a 9.2636(9)
_cell_length_b 9.7900(9)
_cell_length_c 10.7319(10)
_cell_measurement_temperature 273(2)
_cell_volume 881.91(14)
_computing_structure_refinement 'SHELXL-97 (Sheldrick, 1997)'
_computing_structure_solution 'SHELXS-97 (Sheldrick, 1990)'
_diffrn_ambient_temperature 273(2)
_diffrn_measured_fraction_theta_full 0.957
_diffrn_measured_fraction_theta_max 0.957
_diffrn_radiation_monochromator graphite
_diffrn_radiation_source 'fine-focus sealed tube'
_diffrn_radiation_type MoK\a
_diffrn_radiation_wavelength 0.71073
_diffrn_reflns_av_R_equivalents 0.0325
_diffrn_reflns_av_sigmaI/netI 0.0390
_diffrn_reflns_limit_h_max 11
_diffrn_reflns_limit_h_min -11
_diffrn_reflns_limit_k_max 12
_diffrn_reflns_limit_k_min -12
_diffrn_reflns_limit_l_max 14
_diffrn_reflns_limit_l_min -14
_diffrn_reflns_number 10344
_diffrn_reflns_theta_full 28.23
_diffrn_reflns_theta_max 28.23
_diffrn_reflns_theta_min 2.09
_exptl_absorpt_coefficient_mu 0.079
_exptl_absorpt_correction_T_max 0.9914
_exptl_absorpt_correction_T_min 0.8523
_exptl_absorpt_correction_type multi-scan
_exptl_absorpt_process_details 'SADABS (G. Gheldrick)'
_exptl_crystal_colour Colorless
_exptl_crystal_density_diffrn 1.214
_exptl_crystal_density_method 'not measured'
_exptl_crystal_description Cuboid
_exptl_crystal_F_000 344
_exptl_crystal_size_max 0.44
_exptl_crystal_size_mid 0.16
_exptl_crystal_size_min 0.11
_refine_diff_density_max 0.165
_refine_diff_density_min -0.205
_refine_diff_density_rms 0.039
_refine_ls_abs_structure_details 'Flack H D (1983), Acta Cryst. A39, 876-881'
_refine_ls_abs_structure_Flack 0.1(10)
_refine_ls_extinction_method none
_refine_ls_goodness_of_fit_ref 0.928
_refine_ls_hydrogen_treatment constr
_refine_ls_matrix_type full
_refine_ls_number_parameters 217
_refine_ls_number_reflns 4044
_refine_ls_number_restraints 1
_refine_ls_restrained_S_all 0.928
_refine_ls_R_factor_all 0.0541
_refine_ls_R_factor_gt 0.0407
_refine_ls_shift/su_max 0.000
_refine_ls_shift/su_mean 0.000
_refine_ls_structure_factor_coef Fsqd
_refine_ls_weighting_details 'calc w=1/[\s^2^(Fo^2^)+(0.0428P)^2^+0.0000P] where P=(Fo^2^+2Fc^2^)/3'
_refine_ls_weighting_scheme calc
_refine_ls_wR_factor_gt 0.0801
_refine_ls_wR_factor_ref 0.0847
_reflns_number_gt 3120
_reflns_number_total 4044
_reflns_threshold_expression >2sigma(I)
_cod_data_source_file cg0501231si20050403_110314.cif
_cod_data_source_block BBDC
_cod_depositor_comments
;
The following automatic conversions were performed:

'_symmetry_cell_setting' value 'Monoclinic' changed to 'monoclinic'
according to /home/saulius/struct/CIF-dictionaries/cif_core.dic
dictionary named 'cif_core.dic' version 2.4.1 from
2010-06-29.

'_exptl_absorpt_correction_type' value 'Multi-scan'
changed to 'multi-scan' according to
/home/saulius/struct/CIF-dictionaries/cif_core.dic dictionary named
'cif_core.dic' version 2.4.1 from 2010-06-29.

Automatic conversion script
Id: cif_fix_values 1715 2011-07-08 13:25:40Z adriana 
;
_cod_original_sg_symbol_H-M P21
_cod_database_code 4505163
_check for

loop_
_symmetry_equiv_pos_as_xyz
'x, y, z'
'-x, y+1/2, -z'

loop_
_atom_site_label
_atom_site_type_symbol
_atom_site_fract_x
_atom_site_fract_y
_atom_site_fract_z
_atom_site_U_iso_or_equiv
_atom_site_adp_type
_atom_site_occupancy
_atom_site_symmetry_multiplicity
_atom_site_calc_flag
_atom_site_refinement_flags
O1 O 0.14739(13) 0.28754(10) 0.74444(12) 0.0574(3) Uani 1 1 d .
O2 O -0.06774(15) 0.27893(11) 0.35466(13) 0.0590(3) Uani 1 1 d .
C18 C -0.04892(17) 0.16043(15) 0.32420(15) 0.0436(4) Uani 1 1 d .
C11 C 0.17368(18) 0.16635(15) 0.73049(15) 0.0394(3) Uani 1 1 d .
N4 N -0.10378(15) 0.05127(12) 0.36463(13) 0.0453(3) Uani 1 1 d .
H4 H -0.0851 -0.0268 0.3378 0.054 Uiso 1 1 calc R
N3 N 0.05635(14) 0.08043(12) 0.65774(12) 0.0428(3) Uani 1 1 d .
H3 H 0.0777 -0.0045 0.6540 0.051 Uiso 1 1 calc R
C19 C 0.03755(17) 0.13121(15) 0.23706(15) 0.0439(4) Uani 1 1 d .
C5 C -0.10720(16) 0.12771(15) 0.58448(15) 0.0420(4) Uani 1 1 d .
H5 H -0.1041 0.2244 0.5623 0.050 Uiso 1 1 calc R
C6 C -0.19220(17) 0.04983(15) 0.44948(16) 0.0442(4) Uani 1 1 d .
H6 H -0.1992 -0.0457 0.4736 0.053 Uiso 1 1 calc R
C12 C 0.34046(17) 0.11341(16) 0.79910(15) 0.0405(3) Uani 1 1 d .
C17 C 0.38703(19) -0.01364(16) 0.77471(18) 0.0550(4) Uani 1 1 d .
H17 H 0.3126 -0.0719 0.7116 0.066 Uiso 1 1 calc R
C10 C -0.20138(18) 0.11543(19) 0.67143(17) 0.0533(4) Uani 1 1 d .
H10A H -0.2067 0.0203 0.6945 0.064 Uiso 1 1 calc R
H10B H -0.1474 0.1659 0.7565 0.064 Uiso 1 1 calc R
C20 C 0.1133(2) 0.00789(17) 0.24215(17) 0.0516(4) Uani 1 1 d .
H20 H 0.1127 -0.0596 0.3029 0.062 Uiso 1 1 calc R
C7 C -0.36258(18) 0.1013(2) 0.37144(17) 0.0574(4) Uani 1 1 d .
H7A H -0.3602 0.1946 0.3420 0.069 Uiso 1 1 calc R
H7B H -0.4165 0.0459 0.2899 0.069 Uiso 1 1 calc R
C13 C 0.4538(2) 0.19827(19) 0.89293(19) 0.0569(4) Uani 1 1 d .
H13 H 0.4245 0.2848 0.9097 0.068 Uiso 1 1 calc R
C23 C 0.1152(2) 0.2038(2) 0.06009(19) 0.0707(6) Uani 1 1 d .
H23 H 0.1150 0.2699 -0.0023 0.085 Uiso 1 1 calc R
C15 C 0.6543(2) 0.0295(2) 0.9378(2) 0.0693(5) Uani 1 1 d .
H15 H 0.7593 0.0008 0.9851 0.083 Uiso 1 1 calc R
C8 C -0.4553(2) 0.0963(2) 0.45861(19) 0.0693(5) Uani 1 1 d .
H8A H -0.4713 0.0018 0.4769 0.083 Uiso 1 1 calc R
H8B H -0.5593 0.1374 0.4083 0.083 Uiso 1 1 calc R
C24 C 0.0414(2) 0.22971(18) 0.14568(17) 0.0572(5) Uani 1 1 d .
H24 H -0.0063 0.3141 0.1420 0.069 Uiso 1 1 calc R
C14 C 0.6095(2) 0.1564(2) 0.9618(2) 0.0685(5) Uani 1 1 d .
H14 H 0.6845 0.2144 1.0248 0.082 Uiso 1 1 calc R
C22 C 0.1886(2) 0.0811(2) 0.0670(2) 0.0714(6) Uani 1 1 d .
H22 H 0.2381 0.0638 0.0092 0.086 Uiso 1 1 calc R
C9 C -0.3688(2) 0.1710(2) 0.5937(2) 0.0639(5) Uani 1 1 d .
H9A H -0.4275 0.1608 0.6495 0.077 Uiso 1 1 calc R
H9B H -0.3636 0.2677 0.5760 0.077 Uiso 1 1 calc R
C21 C 0.1894(2) -0.0160(2) 0.15855(19) 0.0648(5) Uani 1 1 d .
H21 H 0.2416 -0.0986 0.1644 0.078 Uiso 1 1 calc R
C16 C 0.5436(2) -0.0551(2) 0.8434(2) 0.0695(5) Uani 1 1 d .
H16 H 0.5742 -0.1407 0.8257 0.083 Uiso 1 1 calc R

loop_
_atom_site_aniso_label
_atom_site_aniso_U_11
_atom_site_aniso_U_22
_atom_site_aniso_U_33
_atom_site_aniso_U_23
_atom_site_aniso_U_13
_atom_site_aniso_U_12
O1 0.0531(7) 0.0336(6) 0.0732(8) -0.0019(5) 0.0147(6) 0.0031(5)
O2 0.0692(7) 0.0323(6) 0.0785(8) 0.0022(6) 0.0344(7) -0.0006(6)
C18 0.0410(8) 0.0349(8) 0.0464(9) 0.0045(7) 0.0101(7) -0.0015(7)
C11 0.0447(8) 0.0338(8) 0.0419(8) 0.0059(7) 0.0204(7) 0.0030(7)
N4 0.0536(8) 0.0315(7) 0.0548(8) -0.0056(6) 0.0270(7) -0.0044(6)
N3 0.0412(7) 0.0301(7) 0.0545(8) 0.0004(6) 0.0177(6) 0.0041(6)
C19 0.0391(8) 0.0434(9) 0.0417(8) 0.0006(7) 0.0099(7) -0.0119(7)
C5 0.0383(8) 0.0358(8) 0.0494(9) 0.0002(7) 0.0162(7) 0.0040(6)
C6 0.0440(9) 0.0360(8) 0.0544(10) -0.0023(7) 0.0227(8) -0.0041(6)
C12 0.0415(8) 0.0396(8) 0.0430(8) 0.0055(7) 0.0203(7) -0.0015(6)
C17 0.0410(9) 0.0439(9) 0.0715(12) -0.0021(8) 0.0156(8) 0.0016(7)
C10 0.0499(9) 0.0563(10) 0.0574(10) -0.0031(8) 0.0262(8) 0.0028(8)
C20 0.0532(10) 0.0496(10) 0.0554(10) 0.0039(8) 0.0263(9) -0.0043(8)
C7 0.0436(9) 0.0615(11) 0.0587(10) -0.0028(9) 0.0135(8) -0.0057(9)
C13 0.0514(10) 0.0530(10) 0.0615(11) -0.0064(8) 0.0192(9) -0.0021(8)
C23 0.0769(13) 0.0804(15) 0.0525(11) 0.0106(10) 0.0251(10) -0.0288(12)
C15 0.0412(10) 0.0742(13) 0.0769(13) 0.0074(11) 0.0098(9) 0.0059(10)
C8 0.0404(9) 0.0783(13) 0.0848(14) -0.0057(11) 0.0222(9) -0.0062(9)
C24 0.0573(10) 0.0539(11) 0.0532(10) 0.0072(9) 0.0165(9) -0.0146(9)
C14 0.0460(10) 0.0721(13) 0.0708(13) -0.0097(11) 0.0086(9) -0.0062(10)
C22 0.0745(13) 0.0896(17) 0.0601(12) -0.0064(11) 0.0381(11) -0.0225(12)
C9 0.0470(10) 0.0733(12) 0.0774(12) -0.0043(10) 0.0322(9) 0.0047(9)
C21 0.0655(12) 0.0688(13) 0.0712(13) -0.0043(10) 0.0395(11) -0.0074(9)
C16 0.0506(11) 0.0526(11) 0.0964(15) 0.0002(11) 0.0225(11) 0.0107(9)

loop_
_atom_type_symbol
_atom_type_description
_atom_type_scat_dispersion_real
_atom_type_scat_dispersion_imag
_atom_type_scat_source
C C 0.0033 0.0016 'International Tables Vol C Tables 4.2.6.8 and 6.1.1.4'
H H 0.0000 0.0000 'International Tables Vol C Tables 4.2.6.8 and 6.1.1.4'
N N 0.0061 0.0033 'International Tables Vol C Tables 4.2.6.8 and 6.1.1.4'
O O 0.0106 0.0060 'International Tables Vol C Tables 4.2.6.8 and 6.1.1.4'

loop_
_geom_angle_atom_site_label_1
_geom_angle_atom_site_label_2
_geom_angle_atom_site_label_3
_geom_angle
O2 C18 N4 123.38(15)
O2 C18 C19 121.18(13)
N4 C18 C19 115.45(13)
O1 C11 N3 121.59(14)
O1 C11 C12 119.33(14)
N3 C11 C12 119.07(12)
C18 N4 C6 127.07(13)
C11 N3 C5 121.30(12)
C20 C19 C24 118.02(15)
C20 C19 C18 122.60(14)
C24 C19 C18 119.38(15)
N3 C5 C10 112.19(12)
N3 C5 C6 110.76(12)
C10 C5 C6 109.96(12)
N4 C6 C7 112.17(12)
N4 C6 C5 112.74(11)
C7 C6 C5 110.74(13)
C17 C12 C13 118.58(15)
C17 C12 C11 124.12(14)
C13 C12 C11 117.30(14)
C12 C17 C16 120.43(16)
C9 C10 C5 110.54(14)
C21 C20 C19 120.88(16)
C8 C7 C6 112.05(14)
C14 C13 C12 120.84(17)
C22 C23 C24 119.98(18)
C14 C15 C16 119.69(18)
C7 C8 C9 111.49(14)
C23 C24 C19 120.73(19)
C15 C14 C13 120.14(19)
C21 C22 C23 120.19(18)
C8 C9 C10 110.89(16)
C22 C21 C20 120.2(2)
C15 C16 C17 120.31(18)

loop_
_geom_bond_atom_site_label_1
_geom_bond_atom_site_label_2
_geom_bond_distance
O1 C11 1.2330(17)
O2 C18 1.2375(18)
C18 N4 1.3324(19)
C18 C19 1.494(2)
C11 N3 1.3343(18)
C11 C12 1.495(2)
N4 C6 1.4599(19)
N3 C5 1.4560(18)
C19 C20 1.386(2)
C19 C24 1.386(2)
C5 C10 1.528(2)
C5 C6 1.528(2)
C6 C7 1.526(2)
C12 C17 1.377(2)
C12 C13 1.383(2)
C17 C16 1.381(2)
C10 C9 1.518(2)
C20 C21 1.376(2)
C7 C8 1.515(2)
C13 C14 1.376(2)
C23 C22 1.367(3)
C23 C24 1.381(3)
C15 C14 1.368(3)
C15 C16 1.373(3)
C8 C9 1.516(2)
C22 C21 1.365(3)
